data_1550164
loop_
_publ_author_name
'Tang, Ruling'
'Hu, Chun-Li'
'Mao, Feifei'
'Feng, Jianghe'
'Mao, Jianggao'

_publ_section_title
;
 Ba4Bi2(Si8-xB4+xO29)(x=0.09): A New Acentric Metal Borosilicate as
 Promising Nonlinear Optical Material
;
_journal_name_full 'Chemical Science'
_journal_paper_doi 10.1039/C8SC04342F
_journal_year 2019
_chemical_formula_sum 'B4.09 Ba4 Bi2 O29 Si7.91'
_chemical_formula_weight 1697.72
_chemical_name_systematic
; 
 ? 
;
_space_group_IT_number 121
_symmetry_cell_setting tetragonal
_symmetry_space_group_name_Hall 'I -4 2'
_symmetry_space_group_name_H-M 'I -4 2 m'
_atom_sites_solution_primary direct
_atom_sites_solution_secondary difmap
_audit_creation_method SHELXL-97
_audit_update_record
;
2018-08-28 deposited with the CCDC.
2018-10-31 downloaded from the CCDC.
;
_cell_angle_alpha 90.00
_cell_angle_beta 90.00
_cell_angle_gamma 90.00
_cell_formula_units_Z 2
_cell_length_a 11.0254(4)
_cell_length_b 11.0254(4)
_cell_length_c 10.3961(9)
_cell_measurement_reflns_used 2422
_cell_measurement_temperature 293(2)
_cell_measurement_theta_max 29.0770
_cell_measurement_theta_min 3.7070
_cell_volume 1263.74(13)
_computing_structure_refinement 'SHELXL-97 (Sheldrick, 2008)'
_computing_structure_solution 'SHELXS-97 (Sheldrick, 2008)'
_diffrn_ambient_temperature 293(2)
_diffrn_detector_area_resol_mean 10.3503
_diffrn_measured_fraction_theta_full 0.990
_diffrn_measured_fraction_theta_max 0.990
_diffrn_measurement_device_type CCD
_diffrn_radiation_monochromator graphite
_diffrn_radiation_source 'fine-focus sealed tube'
_diffrn_radiation_type MoK\a
_diffrn_radiation_wavelength 0.71073
_diffrn_reflns_av_R_equivalents 0.0424
_diffrn_reflns_av_sigmaI/netI 0.0279
_diffrn_reflns_limit_h_max 11
_diffrn_reflns_limit_h_min -13
_diffrn_reflns_limit_k_max 11
_diffrn_reflns_limit_k_min -13
_diffrn_reflns_limit_l_max 12
_diffrn_reflns_limit_l_min -12
_diffrn_reflns_number 4257
_diffrn_reflns_theta_full 26.31
_diffrn_reflns_theta_max 26.31
_diffrn_reflns_theta_min 3.70
_exptl_absorpt_coefficient_mu 20.514
_exptl_absorpt_correction_T_max 1.00000
_exptl_absorpt_correction_T_min 0.44878
_exptl_absorpt_correction_type multi-scan
_exptl_crystal_colour colourless
_exptl_crystal_density_diffrn 4.462
_exptl_crystal_density_method 'not measured'
_exptl_crystal_description bulk
_exptl_crystal_F_000 1506
_exptl_crystal_size_max 0.05
_exptl_crystal_size_mid 0.03
_exptl_crystal_size_min 0.02
_refine_diff_density_max 0.998
_refine_diff_density_min -0.761
_refine_diff_density_rms 0.137
_refine_ls_abs_structure_details 'Flack H D (1983), Acta Cryst. A39, 876-881'
_refine_ls_abs_structure_Flack 0.000(8)
_refine_ls_extinction_coef 0.00050(5)
_refine_ls_extinction_expression Fc^*^=kFc[1+0.001xFc^2^\l^3^/sin(2\q)]^-1/4^
_refine_ls_extinction_method SHELXL
_refine_ls_goodness_of_fit_ref 1.036
_refine_ls_matrix_type full
_refine_ls_number_parameters 63
_refine_ls_number_reflns 696
_refine_ls_number_restraints 6
_refine_ls_restrained_S_all 1.034
_refine_ls_R_factor_all 0.0177
_refine_ls_R_factor_gt 0.0169
_refine_ls_shift/su_max 0.001
_refine_ls_shift/su_mean 0.000
_refine_ls_structure_factor_coef Fsqd
_refine_ls_weighting_details 'calc w=1/[\s^2^(Fo^2^)+(0.0118P)^2^+0.0000P] where P=(Fo^2^+2Fc^2^)/3'
_refine_ls_weighting_scheme calc
_refine_ls_wR_factor_gt 0.0329
_refine_ls_wR_factor_ref 0.0333
_reflns_number_gt 677
_reflns_number_total 696
_reflns_threshold_expression >2sigma(I)
_cod_data_source_file c8sc04342f2.cif
_cod_data_source_block 03
_cod_original_sg_symbol_H-M I-42m
_cod_database_code 1550164

loop_
_symmetry_equiv_pos_as_xyz
'x, y, z'
'-x, -y, z'
'y, -x, -z'
'-y, x, -z'
'-x, y, -z'
'x, -y, -z'
'-y, -x, z'
'y, x, z'
'x+1/2, y+1/2, z+1/2'
'-x+1/2, -y+1/2, z+1/2'
'y+1/2, -x+1/2, -z+1/2'
'-y+1/2, x+1/2, -z+1/2'
'-x+1/2, y+1/2, -z+1/2'
'x+1/2, -y+1/2, -z+1/2'
'-y+1/2, -x+1/2, z+1/2'
'y+1/2, x+1/2, z+1/2'

loop_
_atom_site_label
_atom_site_type_symbol
_atom_site_fract_x
_atom_site_fract_y
_atom_site_fract_z
_atom_site_U_iso_or_equiv
_atom_site_adp_type
_atom_site_occupancy
_atom_site_symmetry_multiplicity
_atom_site_calc_flag
_atom_site_refinement_flags
Ba1 Ba 0.79418(2) 0.79418(2) -0.00007(9) 0.01563(13) Uani 1 2 d S
Bi1 Bi 1.0000 1.0000 0.19957(3) 0.01073(12) Uani 1 4 d S
Si1 Si 0.69576(11) 0.98592(18) 0.26621(13) 0.0078(5) Uani 0.926(7) 1 d P
B1 B 0.69576(11) 0.98592(18) 0.26621(13) 0.0078(5) Uani 0.074(7) 1 d P
B2 B 0.8291(4) 1.0000 0.5000 0.0063(17) Uani 0.875(10) 2 d SP
Si2 Si 0.8291(4) 1.0000 0.5000 0.0063(17) Uani 0.125(10) 2 d SP
O1 O 0.7932(3) 1.0057(5) 0.1554(3) 0.0143(7) Uani 1 1 d .
O2 O 0.6083(3) 0.8800(4) 0.2113(3) 0.0171(9) Uani 1 1 d .
O3 O 0.7496(3) 0.9415(3) 0.3994(3) 0.0106(8) Uani 1 1 d .
O4 O 0.9017(3) 0.9017(3) 0.5612(4) 0.0088(10) Uani 1 2 d S
O5 O 1.0000 1.0000 0.0000 0.0155(17) Uani 1 8 d SU

loop_
_atom_site_aniso_label
_atom_site_aniso_U_11
_atom_site_aniso_U_22
_atom_site_aniso_U_33
_atom_site_aniso_U_23
_atom_site_aniso_U_13
_atom_site_aniso_U_12
Ba1 0.01715(15) 0.01715(15) 0.0126(2) -0.0013(3) -0.0013(3) -0.00021(14)
Bi1 0.01303(14) 0.01303(14) 0.00613(19) 0.000 0.000 -0.0011(3)
Si1 0.0076(7) 0.0087(10) 0.0070(8) 0.0011(8) 0.0000(5) 0.0000(6)
B1 0.0076(7) 0.0087(10) 0.0070(8) 0.0011(8) 0.0000(5) 0.0000(6)
B2 0.007(3) 0.009(3) 0.004(3) -0.004(4) 0.000 0.000
Si2 0.007(3) 0.009(3) 0.004(3) -0.004(4) 0.000 0.000
O1 0.0130(16) 0.0209(19) 0.0089(16) -0.002(3) 0.0010(12) -0.004(2)
O2 0.016(2) 0.021(2) 0.015(2) -0.0033(18) -0.0012(18) -0.0099(16)
O3 0.0137(19) 0.0076(17) 0.0104(19) 0.0030(14) -0.0024(16) -0.0028(14)
O4 0.0104(15) 0.0104(15) 0.006(2) -0.0020(15) -0.0020(15) 0.005(2)
O5 0.018(2) 0.018(2) 0.011(3) 0.000 0.000 0.000

loop_
_atom_type_symbol
_atom_type_description
_atom_type_scat_dispersion_real
_atom_type_scat_dispersion_imag
_atom_type_scat_source
B B 0.0013 0.0007 'International Tables Vol C Tables 4.2.6.8 and 6.1.1.4'
O O 0.0106 0.0060 'International Tables Vol C Tables 4.2.6.8 and 6.1.1.4'
Si Si 0.0817 0.0704 'International Tables Vol C Tables 4.2.6.8 and 6.1.1.4'
Ba Ba -0.3244 2.2819 'International Tables Vol C Tables 4.2.6.8 and 6.1.1.4'
Bi Bi -4.1077 10.2566 'International Tables Vol C Tables 4.2.6.8 and 6.1.1.4'

loop_
_geom_angle_atom_site_label_1
_geom_angle_atom_site_label_2
_geom_angle_atom_site_label_3
_geom_angle
_geom_angle_site_symmetry_1
_geom_angle_site_symmetry_3
O1 Ba1 O1 69.98(14) 4_755 6_575
O1 Ba1 O1 70.94(10) 4_755 8
O1 Ba1 O1 110.06(11) 6_575 8
O1 Ba1 O1 110.06(11) 4_755 .
O1 Ba1 O1 70.94(10) 6_575 .
O1 Ba1 O1 71.46(13) 8 .
O1 Ba1 O3 121.32(11) 4_755 15_664
O1 Ba1 O3 85.19(9) 6_575 15_664
O1 Ba1 O3 163.79(11) 8 15_664
O1 Ba1 O3 110.21(9) . 15_664
O1 Ba1 O3 85.19(9) 4_755 10_664
O1 Ba1 O3 121.32(11) 6_575 10_664
O1 Ba1 O3 110.21(9) 8 10_664
O1 Ba1 O3 163.79(11) . 10_664
O3 Ba1 O3 63.53(14) 15_664 10_664
O1 Ba1 O4 132.56(8) 4_755 10_664
O1 Ba1 O4 132.56(8) 6_575 10_664
O1 Ba1 O4 116.73(9) 8 10_664
O1 Ba1 O4 116.73(9) . 10_664
O3 Ba1 O4 47.52(9) 15_664 10_664
O3 Ba1 O4 47.52(9) 10_664 10_664
O1 Ba1 O2 99.62(11) 4_755 8
O1 Ba1 O2 159.75(10) 6_575 8
O1 Ba1 O2 49.70(10) 8 8
O1 Ba1 O2 97.96(11) . 8
O3 Ba1 O2 114.87(10) 15_664 8
O3 Ba1 O2 73.30(9) 10_664 8
O4 Ba1 O2 67.36(9) 10_664 8
O1 Ba1 O2 159.75(10) 4_755 .
O1 Ba1 O2 99.62(11) 6_575 .
O1 Ba1 O2 97.96(11) 8 .
O1 Ba1 O2 49.70(10) . .
O3 Ba1 O2 73.30(9) 15_664 .
O3 Ba1 O2 114.87(10) 10_664 .
O4 Ba1 O2 67.36(9) 10_664 .
O2 Ba1 O2 84.51(14) 8 .
O1 Ba1 O5 55.42(7) 4_755 .
O1 Ba1 O5 55.42(7) 6_575 .
O1 Ba1 O5 54.66(7) 8 .
O1 Ba1 O5 54.66(7) . .
O3 Ba1 O5 140.06(7) 15_664 .
O3 Ba1 O5 140.06(7) 10_664 .
O4 Ba1 O5 168.20(9) 10_664 .
O2 Ba1 O5 104.33(7) 8 .
O2 Ba1 O5 104.33(7) . .
O1 Ba1 Si2 137.96(9) 4_755 11_465
O1 Ba1 Si2 107.95(8) 6_575 11_465
O1 Ba1 Si2 139.15(9) 8 11_465
O1 Ba1 Si2 108.29(8) . 11_465
O3 Ba1 Si2 24.66(8) 15_664 11_465
O3 Ba1 Si2 59.34(10) 10_664 11_465
O4 Ba1 Si2 25.05(7) 10_664 11_465
O2 Ba1 Si2 91.46(9) 8 11_465
O2 Ba1 Si2 61.05(8) . 11_465
O5 Ba1 Si2 157.74(7) . 11_465
O1 Ba1 Si2 107.95(8) 4_755 10_664
O1 Ba1 Si2 137.96(9) 6_575 10_664
O1 Ba1 Si2 108.29(8) 8 10_664
O1 Ba1 Si2 139.15(9) . 10_664
O3 Ba1 Si2 59.34(10) 15_664 10_664
O3 Ba1 Si2 24.66(8) 10_664 10_664
O4 Ba1 Si2 25.05(7) 10_664 10_664
O2 Ba1 Si2 61.05(8) 8 10_664
O2 Ba1 Si2 91.46(9) . 10_664
O5 Ba1 Si2 157.74(7) . 10_664
Si2 Ba1 Si2 44.53(13) 11_465 10_664
O5 Bi1 O1 78.63(8) . 8
O5 Bi1 O1 78.63(8) . 2_775
O1 Bi1 O1 84.7(3) 8 2_775
O5 Bi1 O1 78.63(8) . 7_775
O1 Bi1 O1 157.25(15) 8 7_775
O1 Bi1 O1 90.8(3) 2_775 7_775
O5 Bi1 O1 78.63(8) . .
O1 Bi1 O1 90.8(3) 8 .
O1 Bi1 O1 157.25(15) 2_775 .
O1 Bi1 O1 84.7(3) 7_775 .
O5 Bi1 Ba1 57.126(14) . 3_575
O1 Bi1 Ba1 119.41(11) 8 3_575
O1 Bi1 Ba1 119.41(11) 2_775 3_575
O1 Bi1 Ba1 45.16(12) 7_775 3_575
O1 Bi1 Ba1 45.16(12) . 3_575
O5 Bi1 Ba1 57.126(14) . 4_755
O1 Bi1 Ba1 45.16(12) 8 4_755
O1 Bi1 Ba1 45.16(12) 2_775 4_755
O1 Bi1 Ba1 119.41(11) 7_775 4_755
O1 Bi1 Ba1 119.41(11) . 4_755
Ba1 Bi1 Ba1 114.25(3) 3_575 4_755
O5 Bi1 Ba1 57.108(14) . .
O1 Bi1 Ba1 47.71(12) 8 .
O1 Bi1 Ba1 117.30(11) 2_775 .
O1 Bi1 Ba1 117.30(11) 7_775 .
O1 Bi1 Ba1 47.71(12) . .
Ba1 Bi1 Ba1 72.856(5) 3_575 .
Ba1 Bi1 Ba1 72.856(5) 4_755 .
O5 Bi1 Ba1 57.108(14) . 2_775
O1 Bi1 Ba1 117.30(11) 8 2_775
O1 Bi1 Ba1 47.71(12) 2_775 2_775
O1 Bi1 Ba1 47.71(12) 7_775 2_775
O1 Bi1 Ba1 117.30(11) . 2_775
Ba1 Bi1 Ba1 72.856(5) 3_575 2_775
Ba1 Bi1 Ba1 72.856(5) 4_755 2_775
Ba1 Bi1 Ba1 114.22(3) . 2_775
O3 Si1 O1 115.0(2) . .
O3 Si1 O2 109.12(18) . 12_655
O1 Si1 O2 110.0(3) . 12_655
O3 Si1 O2 108.0(2) . .
O1 Si1 O2 104.2(2) . .
O2 Si1 O2 110.4(3) 12_655 .
O3 Si1 Ba1 111.88(14) . .
O1 Si1 Ba1 47.9(2) . .
O2 Si1 Ba1 138.86(13) 12_655 .
O2 Si1 Ba1 59.42(14) . .
O3 Si1 Ba1 136.05(14) . 3_575
O1 Si1 Ba1 36.82(19) . 3_575
O2 Si1 Ba1 73.79(14) 12_655 3_575
O2 Si1 Ba1 111.72(14) . 3_575
Ba1 Si1 Ba1 74.62(3) . 3_575
O4 B2 O4 115.0(5) . 3_576
O4 B2 O3 107.3(2) . .
O4 B2 O3 109.1(2) 3_576 .
O4 B2 O3 109.1(2) . 6_576
O4 B2 O3 107.3(2) 3_576 6_576
O3 B2 O3 109.0(4) . 6_576
Si1 O1 Bi1 121.03(18) . .
Si1 O1 Ba1 122.8(2) . 3_575
Bi1 O1 Ba1 97.72(15) . 3_575
Si1 O1 Ba1 107.6(3) . .
Bi1 O1 Ba1 94.94(14) . .
Ba1 O1 Ba1 109.06(10) 3_575 .
B1 O2 Si1 0.00(8) 11_465 11_465
B1 O2 Si1 145.6(2) 11_465 .
Si1 O2 Si1 145.6(2) 11_465 .
B1 O2 Ba1 119.52(17) 11_465 .
Si1 O2 Ba1 119.52(17) 11_465 .
Si1 O2 Ba1 94.32(16) . .
B2 O3 Si1 133.7(2) . .
B2 O3 Ba1 103.57(16) . 10_665
Si1 O3 Ba1 122.71(18) . 10_665
Si2 O4 B2 126.8(4) 4_756 .
Si2 O4 B2 0.0(3) 4_756 4_756
B2 O4 B2 126.8(4) . 4_756
Si2 O4 Ba1 92.5(2) 4_756 10_665
B2 O4 Ba1 92.5(2) . 10_665
B2 O4 Ba1 92.5(2) 4_756 10_665
Bi1 O5 Bi1 180.0 3_575 .
Bi1 O5 Ba1 89.988(18) 3_575 .
Bi1 O5 Ba1 90.012(18) . .
Bi1 O5 Ba1 89.987(18) 3_575 2_775
Bi1 O5 Ba1 90.013(18) . 2_775
Ba1 O5 Ba1 179.97(4) . 2_775
Bi1 O5 Ba1 90.013(18) 3_575 3_575
Bi1 O5 Ba1 89.987(18) . 3_575
Ba1 O5 Ba1 90.0 . 3_575
Ba1 O5 Ba1 90.0 2_775 3_575
Bi1 O5 Ba1 90.013(18) 3_575 4_755
Bi1 O5 Ba1 89.987(18) . 4_755
Ba1 O5 Ba1 90.0 . 4_755
Ba1 O5 Ba1 90.0 2_775 4_755
Ba1 O5 Ba1 179.97(4) 3_575 4_755

loop_
_geom_bond_atom_site_label_1
_geom_bond_atom_site_label_2
_geom_bond_distance
_geom_bond_site_symmetry_2
Ba1 O1 2.734(5) 4_755
Ba1 O1 2.734(5) 6_575
Ba1 O1 2.838(5) 8
Ba1 O1 2.838(5) .
Ba1 O3 2.842(3) 15_664
Ba1 O3 2.842(3) 10_664
Ba1 O4 3.120(5) 10_664
Ba1 O2 3.150(4) 8
Ba1 O2 3.150(4) .
Ba1 O5 3.2092(4) .
Ba1 Si2 3.5167(18) 11_465
Ba1 Si2 3.5167(18) 10_664
Bi1 O5 2.0748(3) .
Bi1 O1 2.327(3) 8
Bi1 O1 2.327(3) 2_775
Bi1 O1 2.327(3) 7_775
Bi1 O1 2.327(3) .
Bi1 Ba1 3.8211(7) 3_575
Bi1 Ba1 3.8211(7) 4_755
Bi1 Ba1 3.8218(6) 2_775
Si1 O3 1.584(4) .
Si1 O1 1.590(3) .
Si1 O2 1.604(4) 12_655
Si1 O2 1.619(4) .
Si1 Ba1 3.8355(18) 3_575
B2 O4 1.490(3) .
B2 O4 1.490(3) 3_576
B2 O3 1.509(4) .
B2 O3 1.509(4) 6_576
O1 Ba1 2.734(5) 3_575
O2 B1 1.604(4) 11_465
O2 Si1 1.604(4) 11_465
O3 Ba1 2.842(3) 10_665
O4 Si2 1.490(3) 4_756
O4 B2 1.490(3) 4_756
O4 Ba1 3.120(5) 10_665
O5 Bi1 2.0747(3) 3_575
O5 Ba1 3.2092(4) 2_775
O5 Ba1 3.2092(4) 3_575
O5 Ba1 3.2092(4) 4_755
